data_7241937
loop_
_publ_author_name
'Hull, Katherine L.'
'Schipper, Desmond E.'
'Oliver, Allen G.'

_publ_section_title
;
 Synthesis and structural characterization of CO2-soluble oxidizers
 [Bu4N]BrO3 and [Bu4N]ClO3 and their dissolution in cosolvent-modified CO2
 for reservoir applications
;
_journal_issue 73
_journal_name_full 'RSC Advances'
_journal_page_first 44973
_journal_page_last 44980
_journal_paper_doi 10.1039/D0RA09563J
_journal_volume 10
_journal_year 2020
_chemical_formula_moiety 'C16 H36 N, Br O3, H2 O'
_chemical_formula_sum 'C16 H38 Br N O4'
_chemical_formula_weight 388.38
_space_group_crystal_system monoclinic
_space_group_IT_number 14
_space_group_name_Hall '-P 2yn'
_space_group_name_H-M_alt 'P 1 21/n 1'
_atom_sites_solution_hydrogens mixed
_atom_sites_solution_primary dual
_atom_sites_solution_secondary difmap
_audit_creation_method SHELXL-2018/3
_audit_update_record
;
2020-10-20 deposited with the CCDC.	2020-12-01 downloaded from the CCDC.
;
_cell_angle_alpha 90
_cell_angle_beta 100.0239(13)
_cell_angle_gamma 90
_cell_formula_units_Z 4
_cell_length_a 9.8000(4)
_cell_length_b 12.7411(5)
_cell_length_c 16.7622(6)
_cell_measurement_reflns_used 9883
_cell_measurement_temperature 120(2)
_cell_measurement_theta_max 28.25
_cell_measurement_theta_min 2.76
_cell_volume 2061.03(14)
_computing_cell_refinement 'Bruker SAINT (Bruker, 2015)'
_computing_data_collection 'Bruker APEX-3 (Bruker, 2015)'
_computing_data_reduction 'Bruker SAINT (Bruker, 2015)'
_computing_molecular_graphics 'Bruker XP (Bruker, 2015)'
_computing_publication_material 'CIFTAB (Sheldrick, 2008)'
_computing_structure_refinement 'SHELXL-2018/3 (Sheldrick, 2015)'
_computing_structure_solution 'SHELXT-2018/2 (Sheldrick, 2015)'
_diffrn_ambient_temperature 120(2)
_diffrn_detector_area_resol_mean 7.41
_diffrn_measured_fraction_theta_full 1.000
_diffrn_measured_fraction_theta_max 0.999
_diffrn_measurement_device_type 'Bruker PHOTON-II'
_diffrn_measurement_method 'combination of \w and \f-scans '
_diffrn_radiation_type MoK\a
_diffrn_radiation_wavelength 0.71073
_diffrn_reflns_av_R_equivalents 0.0380
_diffrn_reflns_av_unetI/netI 0.0201
_diffrn_reflns_Laue_measured_fraction_full 1.000
_diffrn_reflns_Laue_measured_fraction_max 0.999
_diffrn_reflns_limit_h_max 13
_diffrn_reflns_limit_h_min -13
_diffrn_reflns_limit_k_max 16
_diffrn_reflns_limit_k_min -16
_diffrn_reflns_limit_l_max 22
_diffrn_reflns_limit_l_min -22
_diffrn_reflns_number 40837
_diffrn_reflns_point_group_measured_fraction_full 1.000
_diffrn_reflns_point_group_measured_fraction_max 0.999
_diffrn_reflns_theta_full 25.242
_diffrn_reflns_theta_max 28.273
_diffrn_reflns_theta_min 2.019
_diffrn_source 'fine-focus sealed tube'
_exptl_absorpt_coefficient_mu 2.010
_exptl_absorpt_correction_T_max 1.0000
_exptl_absorpt_correction_T_min 0.6902
_exptl_absorpt_correction_type numerical
_exptl_absorpt_process_details 'SADABS (Krause et al., 2015)'
_exptl_crystal_colour colorless
_exptl_crystal_density_diffrn 1.252
_exptl_crystal_description block
_exptl_crystal_F_000 832
_exptl_crystal_size_max 0.343
_exptl_crystal_size_mid 0.159
_exptl_crystal_size_min 0.134
_refine_diff_density_max 0.320
_refine_diff_density_min -0.256
_refine_diff_density_rms 0.050
_refine_ls_extinction_method none
_refine_ls_goodness_of_fit_ref 1.026
_refine_ls_hydrogen_treatment mixed
_refine_ls_matrix_type full
_refine_ls_number_parameters 211
_refine_ls_number_reflns 5101
_refine_ls_number_restraints 0
_refine_ls_restrained_S_all 1.026
_refine_ls_R_factor_all 0.0325
_refine_ls_R_factor_gt 0.0244
_refine_ls_shift/su_max 0.003
_refine_ls_shift/su_mean 0.000
_refine_ls_structure_factor_coef Fsqd
_refine_ls_weighting_details 'w=1/[\s^2^(Fo^2^)+(0.0217P)^2^+1.1549P] where P=(Fo^2^+2Fc^2^)/3'
_refine_ls_weighting_scheme calc
_refine_ls_wR_factor_gt 0.0538
_refine_ls_wR_factor_ref 0.0571
_reflns_Friedel_coverage 0.000
_reflns_number_gt 4386
_reflns_number_total 5101
_reflns_threshold_expression 'I > 2\s(I)'
_cod_data_source_file d0ra09563j2.cif
_cod_data_source_block cmpd1
_cod_original_sg_symbol_H-M 'P 21/n'
_cod_database_code 7241937
_shelx_shelxl_version_number 2018/3
_shelx_space_group_comment
;
The symmetry employed for this shelxl refinement is uniquely defined
by the following loop, which should always be used as a source of
symmetry information in preference to the above space-group names.
They are only intended as comments.
;
_shelx_estimated_absorpt_t_min 0.546
_shelx_estimated_absorpt_t_max 0.774
_diffrn_source_monochromator 'Bruker TRIUMPH curved-graphite'

loop_
_space_group_symop_operation_xyz
'x, y, z'
'-x+1/2, y+1/2, -z+1/2'
'-x, -y, -z'
'x-1/2, -y-1/2, z-1/2'

loop_
_atom_site_label
_atom_site_type_symbol
_atom_site_fract_x
_atom_site_fract_y
_atom_site_fract_z
_atom_site_U_iso_or_equiv
_atom_site_adp_type
_atom_site_occupancy
_atom_site_site_symmetry_order
_atom_site_calc_flag
_atom_site_refinement_flags_posn
_atom_site_refinement_flags_adp
_atom_site_refinement_flags_occupancy
_atom_site_disorder_assembly
_atom_site_disorder_group
N1 N 0.60907(12) 0.78311(9) 0.56501(7) 0.0155(2) Uani 1 1 d . . . . .
C1 C 0.54975(14) 0.88733(11) 0.58769(8) 0.0167(3) Uani 1 1 d . . . . .
H1A H 0.611270 0.944446 0.575271 0.020 Uiso 1 1 calc R U . . .
H1B H 0.458250 0.897740 0.552866 0.020 Uiso 1 1 calc R U . . .
C2 C 0.53204(17) 0.89790(12) 0.67559(9) 0.0225(3) Uani 1 1 d . . . . .
H2A H 0.621817 0.885093 0.711599 0.027 Uiso 1 1 calc R U . . .
H2B H 0.464832 0.844986 0.688082 0.027 Uiso 1 1 calc R U . . .
C3 C 0.48019(16) 1.00774(12) 0.69057(9) 0.0236(3) Uani 1 1 d . . . . .
H3A H 0.548751 1.060088 0.678923 0.028 Uiso 1 1 calc R U . . .
H3B H 0.392120 1.020855 0.653005 0.028 Uiso 1 1 calc R U . . .
C4 C 0.4569(2) 1.02185(14) 0.77741(10) 0.0334(4) Uani 1 1 d . . . . .
H4A H 0.388258 0.970688 0.789001 0.050 Uiso 1 1 calc R U . . .
H4B H 0.422959 1.093040 0.784360 0.050 Uiso 1 1 calc R U . . .
H4C H 0.544431 1.010887 0.814745 0.050 Uiso 1 1 calc R U . . .
C5 C 0.60463(15) 0.78634(11) 0.47406(8) 0.0172(3) Uani 1 1 d . . . . .
H5A H 0.508757 0.802663 0.447343 0.021 Uiso 1 1 calc R U . . .
H5B H 0.664885 0.844255 0.461556 0.021 Uiso 1 1 calc R U . . .
C6 C 0.65010(16) 0.68559(12) 0.43805(9) 0.0222(3) Uani 1 1 d . . . . .
H6A H 0.580528 0.629991 0.440851 0.027 Uiso 1 1 calc R U . . .
H6B H 0.739510 0.662126 0.469957 0.027 Uiso 1 1 calc R U . . .
C7 C 0.66624(17) 0.70242(13) 0.34973(9) 0.0256(3) Uani 1 1 d . . . . .
H7A H 0.665647 0.633199 0.322844 0.031 Uiso 1 1 calc R U . . .
H7B H 0.585405 0.742560 0.321725 0.031 Uiso 1 1 calc R U . . .
C8 C 0.7979(2) 0.76041(15) 0.34001(11) 0.0371(4) Uani 1 1 d . . . . .
H8A H 0.796955 0.830717 0.363622 0.056 Uiso 1 1 calc R U . . .
H8B H 0.802957 0.766373 0.282311 0.056 Uiso 1 1 calc R U . . .
H8C H 0.878621 0.721534 0.367830 0.056 Uiso 1 1 calc R U . . .
C9 C 0.52562(15) 0.69136(11) 0.58862(8) 0.0186(3) Uani 1 1 d . . . . .
H9A H 0.529135 0.693044 0.647986 0.022 Uiso 1 1 calc R U . . .
H9B H 0.570043 0.625280 0.575497 0.022 Uiso 1 1 calc R U . . .
C10 C 0.37478(15) 0.68996(12) 0.54730(9) 0.0223(3) Uani 1 1 d . . . . .
H10A H 0.369443 0.679866 0.488277 0.027 Uiso 1 1 calc R U . . .
H10B H 0.331012 0.758095 0.555922 0.027 Uiso 1 1 calc R U . . .
C11 C 0.29721(18) 0.60189(14) 0.58122(10) 0.0308(4) Uani 1 1 d . . . . .
H11A H 0.350747 0.535960 0.581510 0.037 Uiso 1 1 calc R U . . .
H11B H 0.289245 0.618543 0.637920 0.037 Uiso 1 1 calc R U . . .
C12 C 0.1534(2) 0.58577(17) 0.53210(11) 0.0420(5) Uani 1 1 d . . . . .
H12A H 0.099607 0.650546 0.532372 0.063 Uiso 1 1 calc R U . . .
H12B H 0.106868 0.528724 0.555984 0.063 Uiso 1 1 calc R U . . .
H12C H 0.160979 0.567617 0.476223 0.063 Uiso 1 1 calc R U . . .
C13 C 0.75675(14) 0.76901(11) 0.60988(8) 0.0191(3) Uani 1 1 d . . . . .
H13A H 0.786791 0.696442 0.600811 0.023 Uiso 1 1 calc R U . . .
H13B H 0.757014 0.777103 0.668647 0.023 Uiso 1 1 calc R U . . .
C14 C 0.86225(15) 0.84477(12) 0.58548(9) 0.0236(3) Uani 1 1 d . . . . .
H14A H 0.879625 0.826494 0.530726 0.028 Uiso 1 1 calc R U . . .
H14B H 0.824857 0.917089 0.583525 0.028 Uiso 1 1 calc R U . . .
C15 C 0.99718(17) 0.83995(15) 0.64550(10) 0.0334(4) Uani 1 1 d . . . . .
H15A H 0.979177 0.859165 0.699949 0.040 Uiso 1 1 calc R U . . .
H15B H 1.032550 0.767023 0.648263 0.040 Uiso 1 1 calc R U . . .
C16 C 1.10693(18) 0.91255(17) 0.62299(13) 0.0416(5) Uani 1 1 d . . . . .
H16A H 1.126912 0.892807 0.569703 0.062 Uiso 1 1 calc R U . . .
H16B H 1.191638 0.906735 0.663550 0.062 Uiso 1 1 calc R U . . .
H16C H 1.073211 0.985077 0.621161 0.062 Uiso 1 1 calc R U . . .
Br1 Br 0.82282(2) 0.17629(2) 0.64570(2) 0.02129(5) Uani 1 1 d . . . . .
O1 O 0.73911(12) 0.10237(9) 0.57313(6) 0.0270(2) Uani 1 1 d . . . . .
O2 O 0.70260(13) 0.24600(9) 0.67964(7) 0.0335(3) Uani 1 1 d . . . . .
O3 O 0.88837(14) 0.09763(11) 0.71975(7) 0.0411(3) Uani 1 1 d . . . . .
O1W O 0.66432(17) 0.46682(12) 0.64701(9) 0.0456(4) Uani 1 1 d . . . . .
H1WA H 0.675(2) 0.406(2) 0.6600(13) 0.049(7) Uiso 1 1 d . . . . .
H1WB H 0.660(3) 0.498(2) 0.6898(16) 0.062(8) Uiso 1 1 d . . . . .

loop_
_atom_site_aniso_label
_atom_site_aniso_U_11
_atom_site_aniso_U_22
_atom_site_aniso_U_33
_atom_site_aniso_U_23
_atom_site_aniso_U_13
_atom_site_aniso_U_12
N1 0.0173(6) 0.0135(5) 0.0149(5) 0.0006(4) 0.0011(4) 0.0001(4)
C1 0.0179(7) 0.0128(6) 0.0193(6) 0.0004(5) 0.0028(5) 0.0016(5)
C2 0.0283(8) 0.0199(7) 0.0192(7) -0.0006(6) 0.0037(6) 0.0043(6)
C3 0.0253(7) 0.0189(7) 0.0289(8) -0.0025(6) 0.0113(6) -0.0014(6)
C4 0.0423(10) 0.0282(9) 0.0329(9) -0.0080(7) 0.0156(8) 0.0009(8)
C5 0.0194(7) 0.0180(7) 0.0138(6) 0.0016(5) 0.0016(5) -0.0003(5)
C6 0.0267(7) 0.0198(7) 0.0203(7) -0.0033(6) 0.0044(6) -0.0008(6)
C7 0.0281(8) 0.0288(8) 0.0207(7) -0.0034(6) 0.0063(6) 0.0019(6)
C8 0.0397(10) 0.0364(10) 0.0399(10) -0.0025(8) 0.0200(8) -0.0016(8)
C9 0.0240(7) 0.0126(7) 0.0193(6) 0.0027(5) 0.0042(5) -0.0013(5)
C10 0.0229(7) 0.0199(7) 0.0239(7) 0.0022(6) 0.0039(6) -0.0047(6)
C11 0.0344(9) 0.0290(9) 0.0300(8) 0.0018(7) 0.0084(7) -0.0129(7)
C12 0.0379(10) 0.0541(13) 0.0351(9) -0.0055(9) 0.0096(8) -0.0255(9)
C13 0.0179(7) 0.0201(7) 0.0175(6) 0.0001(5) -0.0019(5) 0.0041(6)
C14 0.0185(7) 0.0236(8) 0.0268(7) 0.0020(6) -0.0011(6) 0.0008(6)
C15 0.0204(8) 0.0471(11) 0.0299(8) 0.0000(7) -0.0030(6) -0.0002(7)
C16 0.0190(8) 0.0516(12) 0.0524(11) -0.0088(9) 0.0016(8) -0.0065(8)
Br1 0.02099(8) 0.02202(8) 0.02024(7) 0.00060(6) 0.00186(5) -0.00442(6)
O1 0.0324(6) 0.0227(6) 0.0236(5) -0.0046(4) -0.0013(5) -0.0013(5)
O2 0.0403(7) 0.0270(6) 0.0338(6) -0.0064(5) 0.0084(5) 0.0048(5)
O3 0.0465(8) 0.0484(8) 0.0250(6) 0.0089(5) -0.0035(5) 0.0135(6)
O1W 0.0705(11) 0.0293(8) 0.0352(7) 0.0018(6) 0.0039(7) 0.0152(7)

loop_
_atom_type_symbol
_atom_type_description
_atom_type_scat_dispersion_real
_atom_type_scat_dispersion_imag
_atom_type_scat_source
C C 0.0033 0.0016 'International Tables Vol C Tables 4.2.6.8 and 6.1.1.4'
H H 0.0000 0.0000 'International Tables Vol C Tables 4.2.6.8 and 6.1.1.4'
N N 0.0061 0.0033 'International Tables Vol C Tables 4.2.6.8 and 6.1.1.4'
O O 0.0106 0.0060 'International Tables Vol C Tables 4.2.6.8 and 6.1.1.4'
Br Br -0.2901 2.4595 'International Tables Vol C Tables 4.2.6.8 and 6.1.1.4'

loop_
_geom_angle_atom_site_label_1
_geom_angle_atom_site_label_2
_geom_angle_atom_site_label_3
_geom_angle
_geom_angle_site_symmetry_1
_geom_angle_site_symmetry_3
_geom_angle_publ_flag
C9 N1 C5 111.11(10) . . ?
C9 N1 C13 106.83(10) . . ?
C5 N1 C13 110.99(11) . . ?
C9 N1 C1 111.08(10) . . ?
C5 N1 C1 106.34(10) . . ?
C13 N1 C1 110.55(10) . . ?
C2 C1 N1 115.60(11) . . ?
C2 C1 H1A 108.4 . . ?
N1 C1 H1A 108.4 . . ?
C2 C1 H1B 108.4 . . ?
N1 C1 H1B 108.4 . . ?
H1A C1 H1B 107.4 . . ?
C1 C2 C3 109.79(12) . . ?
C1 C2 H2A 109.7 . . ?
C3 C2 H2A 109.7 . . ?
C1 C2 H2B 109.7 . . ?
C3 C2 H2B 109.7 . . ?
H2A C2 H2B 108.2 . . ?
C4 C3 C2 112.05(13) . . ?
C4 C3 H3A 109.2 . . ?
C2 C3 H3A 109.2 . . ?
C4 C3 H3B 109.2 . . ?
C2 C3 H3B 109.2 . . ?
H3A C3 H3B 107.9 . . ?
C3 C4 H4A 109.5 . . ?
C3 C4 H4B 109.5 . . ?
H4A C4 H4B 109.5 . . ?
C3 C4 H4C 109.5 . . ?
H4A C4 H4C 109.5 . . ?
H4B C4 H4C 109.5 . . ?
C6 C5 N1 114.66(11) . . ?
C6 C5 H5A 108.6 . . ?
N1 C5 H5A 108.6 . . ?
C6 C5 H5B 108.6 . . ?
N1 C5 H5B 108.6 . . ?
H5A C5 H5B 107.6 . . ?
C5 C6 C7 110.67(12) . . ?
C5 C6 H6A 109.5 . . ?
C7 C6 H6A 109.5 . . ?
C5 C6 H6B 109.5 . . ?
C7 C6 H6B 109.5 . . ?
H6A C6 H6B 108.1 . . ?
C8 C7 C6 113.84(13) . . ?
C8 C7 H7A 108.8 . . ?
C6 C7 H7A 108.8 . . ?
C8 C7 H7B 108.8 . . ?
C6 C7 H7B 108.8 . . ?
H7A C7 H7B 107.7 . . ?
C7 C8 H8A 109.5 . . ?
C7 C8 H8B 109.5 . . ?
H8A C8 H8B 109.5 . . ?
C7 C8 H8C 109.5 . . ?
H8A C8 H8C 109.5 . . ?
H8B C8 H8C 109.5 . . ?
N1 C9 C10 114.56(11) . . ?
N1 C9 H9A 108.6 . . ?
C10 C9 H9A 108.6 . . ?
N1 C9 H9B 108.6 . . ?
C10 C9 H9B 108.6 . . ?
H9A C9 H9B 107.6 . . ?
C9 C10 C11 110.39(13) . . ?
C9 C10 H10A 109.6 . . ?
C11 C10 H10A 109.6 . . ?
C9 C10 H10B 109.6 . . ?
C11 C10 H10B 109.6 . . ?
H10A C10 H10B 108.1 . . ?
C12 C11 C10 112.00(14) . . ?
C12 C11 H11A 109.2 . . ?
C10 C11 H11A 109.2 . . ?
C12 C11 H11B 109.2 . . ?
C10 C11 H11B 109.2 . . ?
H11A C11 H11B 107.9 . . ?
C11 C12 H12A 109.5 . . ?
C11 C12 H12B 109.5 . . ?
H12A C12 H12B 109.5 . . ?
C11 C12 H12C 109.5 . . ?
H12A C12 H12C 109.5 . . ?
H12B C12 H12C 109.5 . . ?
N1 C13 C14 115.13(11) . . ?
N1 C13 H13A 108.5 . . ?
C14 C13 H13A 108.5 . . ?
N1 C13 H13B 108.5 . . ?
C14 C13 H13B 108.5 . . ?
H13A C13 H13B 107.5 . . ?
C15 C14 C13 110.53(13) . . ?
C15 C14 H14A 109.5 . . ?
C13 C14 H14A 109.5 . . ?
C15 C14 H14B 109.5 . . ?
C13 C14 H14B 109.5 . . ?
H14A C14 H14B 108.1 . . ?
C16 C15 C14 112.63(15) . . ?
C16 C15 H15A 109.1 . . ?
C14 C15 H15A 109.1 . . ?
C16 C15 H15B 109.1 . . ?
C14 C15 H15B 109.1 . . ?
H15A C15 H15B 107.8 . . ?
C15 C16 H16A 109.5 . . ?
C15 C16 H16B 109.5 . . ?
H16A C16 H16B 109.5 . . ?
C15 C16 H16C 109.5 . . ?
H16A C16 H16C 109.5 . . ?
H16B C16 H16C 109.5 . . ?
O3 Br1 O1 106.88(6) . . ?
O3 Br1 O2 106.08(6) . . ?
O1 Br1 O2 105.62(6) . . ?
H1WA O1W H1WB 105(2) . . ?

loop_
_geom_bond_atom_site_label_1
_geom_bond_atom_site_label_2
_geom_bond_distance
_geom_bond_site_symmetry_2
_geom_bond_publ_flag
N1 C9 1.5180(17) . ?
N1 C5 1.5181(17) . ?
N1 C13 1.5212(17) . ?
N1 C1 1.5240(17) . ?
C1 C2 1.5193(19) . ?
C1 H1A 0.9900 . ?
C1 H1B 0.9900 . ?
C2 C3 1.525(2) . ?
C2 H2A 0.9900 . ?
C2 H2B 0.9900 . ?
C3 C4 1.523(2) . ?
C3 H3A 0.9900 . ?
C3 H3B 0.9900 . ?
C4 H4A 0.9800 . ?
C4 H4B 0.9800 . ?
C4 H4C 0.9800 . ?
C5 C6 1.518(2) . ?
C5 H5A 0.9900 . ?
C5 H5B 0.9900 . ?
C6 C7 1.531(2) . ?
C6 H6A 0.9900 . ?
C6 H6B 0.9900 . ?
C7 C8 1.520(2) . ?
C7 H7A 0.9900 . ?
C7 H7B 0.9900 . ?
C8 H8A 0.9800 . ?
C8 H8B 0.9800 . ?
C8 H8C 0.9800 . ?
C9 C10 1.519(2) . ?
C9 H9A 0.9900 . ?
C9 H9B 0.9900 . ?
C10 C11 1.520(2) . ?
C10 H10A 0.9900 . ?
C10 H10B 0.9900 . ?
C11 C12 1.517(2) . ?
C11 H11A 0.9900 . ?
C11 H11B 0.9900 . ?
C12 H12A 0.9800 . ?
C12 H12B 0.9800 . ?
C12 H12C 0.9800 . ?
C13 C14 1.522(2) . ?
C13 H13A 0.9900 . ?
C13 H13B 0.9900 . ?
C14 C15 1.517(2) . ?
C14 H14A 0.9900 . ?
C14 H14B 0.9900 . ?
C15 C16 1.515(3) . ?
C15 H15A 0.9900 . ?
C15 H15B 0.9900 . ?
C16 H16A 0.9800 . ?
C16 H16B 0.9800 . ?
C16 H16C 0.9800 . ?
Br1 O3 1.6372(12) . ?
Br1 O1 1.6407(11) . ?
Br1 O2 1.6535(12) . ?
O1W H1WA 0.81(3) . ?
O1W H1WB 0.83(3) . ?

loop_
_geom_hbond_atom_site_label_D
_geom_hbond_atom_site_label_H
_geom_hbond_atom_site_label_A
_geom_hbond_distance_DH
_geom_hbond_distance_HA
_geom_hbond_distance_DA
_geom_hbond_angle_DHA
_geom_hbond_site_symmetry_A
_geom_hbond_publ_flag
O1W H1WA O2 0.81(3) 2.08(3) 2.878(2) 174(2) . yes
O1W H1WB O3 0.83(3) 2.09(3) 2.904(2) 166(2) 2_656 yes

loop_
_geom_torsion_atom_site_label_1
_geom_torsion_atom_site_label_2
_geom_torsion_atom_site_label_3
_geom_torsion_atom_site_label_4
_geom_torsion
_geom_torsion_site_symmetry_1
_geom_torsion_site_symmetry_2
_geom_torsion_site_symmetry_3
_geom_torsion_site_symmetry_4
_geom_torsion_publ_flag
C9 N1 C1 C2 53.74(15) . . . . ?
C5 N1 C1 C2 174.76(12) . . . . ?
C13 N1 C1 C2 -64.67(15) . . . . ?
N1 C1 C2 C3 176.68(12) . . . . ?
C1 C2 C3 C4 178.48(13) . . . . ?
C9 N1 C5 C6 -54.77(15) . . . . ?
C13 N1 C5 C6 63.95(15) . . . . ?
C1 N1 C5 C6 -175.77(11) . . . . ?
N1 C5 C6 C7 -170.17(12) . . . . ?
C5 C6 C7 C8 76.64(17) . . . . ?
C5 N1 C9 C10 -56.96(15) . . . . ?
C13 N1 C9 C10 -178.15(12) . . . . ?
C1 N1 C9 C10 61.21(15) . . . . ?
N1 C9 C10 C11 -174.27(12) . . . . ?
C9 C10 C11 C12 -170.20(14) . . . . ?
C9 N1 C13 C14 171.80(12) . . . . ?
C5 N1 C13 C14 50.54(15) . . . . ?
C1 N1 C13 C14 -67.22(15) . . . . ?
N1 C13 C14 C15 167.67(13) . . . . ?
C13 C14 C15 C16 178.87(15) . . . . ?
